data_7038613
loop_
_publ_author_name
'Wang, Shi'
'Xu, Wu-Tan'
'He, Wen-Rui'
'Takaishi, Shinya'
'Li, Yong-Hua'
'Yamashita, Masahiro'
'Huang, Wei'

_publ_section_title
;
 Structural insights into the counterion effects on the manganese(iii)
 spin crossover system with hexadentate Schiff-base ligands.
;
_journal_issue 13
_journal_name_full 'Dalton transactions (Cambridge, England : 2003)'
_journal_page_first 5676
_journal_page_last 5688
_journal_paper_doi 10.1039/c5dt04824a
_journal_volume 45
_journal_year 2016
_chemical_formula_sum 'C24 H32 B F4 Mn N4 O4'
_chemical_formula_weight 582.29
_chemical_name_systematic
; 
 ? 
;
_space_group_IT_number 14
_symmetry_cell_setting monoclinic
_symmetry_space_group_name_Hall '-P 2ybc'
_symmetry_space_group_name_H-M 'P 1 21/c 1'
_atom_sites_solution_hydrogens geom
_atom_sites_solution_primary direct
_atom_sites_solution_secondary difmap
_audit_creation_method SHELXL-97
_audit_update_record
;
2016-01-12 deposited with the CCDC.
2016-02-18 downloaded from the CCDC.
;
_cell_angle_alpha 90.00
_cell_angle_beta 100.059(4)
_cell_angle_gamma 90.00
_cell_formula_units_Z 4
_cell_length_a 8.0671(15)
_cell_length_b 15.486(3)
_cell_length_c 21.277(4)
_cell_measurement_reflns_used 9895
_cell_measurement_temperature 100(2)
_cell_measurement_theta_max 28.33
_cell_measurement_theta_min 2.56
_cell_volume 2617.2(9)
_computing_cell_refinement 'Bruker SMART'
_computing_data_collection 'Bruker SMART'
_computing_data_reduction 'Bruker SAINT'
_computing_molecular_graphics 'Bruker SHELXTL'
_computing_publication_material 'Bruker SHELXTL'
_computing_structure_refinement SHELXL
_computing_structure_solution SHELXS
_diffrn_ambient_temperature 100(2)
_diffrn_measured_fraction_theta_full 0.984
_diffrn_measured_fraction_theta_max 0.984
_diffrn_measurement_device_type 'CCD area detector'
_diffrn_measurement_method 'phi and omega scans'
_diffrn_radiation_monochromator graphite
_diffrn_radiation_source 'fine-focus sealed tube'
_diffrn_radiation_type MoK\a
_diffrn_radiation_wavelength 0.71073
_diffrn_reflns_av_R_equivalents 0.0363
_diffrn_reflns_av_sigmaI/netI 0.0384
_diffrn_reflns_limit_h_max 10
_diffrn_reflns_limit_h_min -10
_diffrn_reflns_limit_k_max 19
_diffrn_reflns_limit_k_min -20
_diffrn_reflns_limit_l_max 28
_diffrn_reflns_limit_l_min -24
_diffrn_reflns_number 18716
_diffrn_reflns_theta_full 28.33
_diffrn_reflns_theta_max 28.33
_diffrn_reflns_theta_min 2.80
_exptl_absorpt_coefficient_mu 0.571
_exptl_absorpt_correction_T_max 0.918
_exptl_absorpt_correction_T_min 0.866
_exptl_absorpt_correction_type multi-scan
_exptl_absorpt_process_details 'SADABS; Bruker, 2000'
_exptl_crystal_colour brown
_exptl_crystal_density_diffrn 1.478
_exptl_crystal_density_method 'not measured'
_exptl_crystal_description needle
_exptl_crystal_F_000 1208
_exptl_crystal_size_max 0.43
_exptl_crystal_size_mid 0.21
_exptl_crystal_size_min 0.15
_refine_diff_density_max 0.989
_refine_diff_density_min -0.568
_refine_diff_density_rms 0.083
_refine_ls_extinction_method none
_refine_ls_goodness_of_fit_ref 1.094
_refine_ls_hydrogen_treatment mixed
_refine_ls_matrix_type full
_refine_ls_number_parameters 353
_refine_ls_number_reflns 6427
_refine_ls_number_restraints 0
_refine_ls_restrained_S_all 1.094
_refine_ls_R_factor_all 0.0635
_refine_ls_R_factor_gt 0.0510
_refine_ls_shift/su_max 0.000
_refine_ls_shift/su_mean 0.000
_refine_ls_structure_factor_coef Fsqd
_refine_ls_weighting_details 'calc w=1/[\s^2^(Fo^2^)+(0.0105P)^2^+7.1300P] where P=(Fo^2^+2Fc^2^)/3'
_refine_ls_weighting_scheme calc
_refine_ls_wR_factor_gt 0.1106
_refine_ls_wR_factor_ref 0.1176
_reflns_number_gt 5379
_reflns_number_total 6427
_reflns_threshold_expression >2sigma(I)
_cod_data_source_file c5dt04824a2.cif
_cod_data_source_block p21c
_cod_depositor_comments
;
The following automatic conversions were performed:

'_symmetry_cell_setting' value 'Monoclinic' changed to 'monoclinic'
according to
/usr/data/users/saulius/crontab/automatic-downloads/rss-feeds/RSC/lib/dictionaries/cif_core.dic
dictionary named 'cif_core.dic' version 2.4.2 from 2011-04-26.

Automatic conversion script
Id: cif_fix_values 4268 2015-11-12 08:31:59Z antanas 

 Adding full bibliography for 7038613--7038620.cif.
;
_cod_original_sg_symbol_H-M P2(1)/c
_cod_database_code 7038613

loop_
_symmetry_equiv_pos_as_xyz
'x, y, z'
'-x, y+1/2, -z+1/2'
'-x, -y, -z'
'x, -y-1/2, z-1/2'

loop_
_atom_site_label
_atom_site_type_symbol
_atom_site_fract_x
_atom_site_fract_y
_atom_site_fract_z
_atom_site_U_iso_or_equiv
_atom_site_adp_type
_atom_site_occupancy
_atom_site_symmetry_multiplicity
_atom_site_calc_flag
_atom_site_refinement_flags
C1 C -0.3109(5) 0.6030(2) 0.44441(17) 0.0444(9) Uani 1 1 d .
H1 H -0.3909 0.5669 0.4159 0.067 Uiso 1 1 calc R
H2 H -0.3571 0.6613 0.4461 0.067 Uiso 1 1 calc R
H3 H -0.2911 0.5778 0.4873 0.067 Uiso 1 1 calc R
O1 O -0.1562(3) 0.60716(15) 0.42111(11) 0.0395(6) Uani 1 1 d .
C2 C -0.0807(4) 0.53016(19) 0.41241(13) 0.0275(6) Uani 1 1 d .
C3 C 0.0643(4) 0.53548(18) 0.38537(13) 0.0285(6) Uani 1 1 d .
H4 H 0.1047 0.5905 0.3753 0.034 Uiso 1 1 calc R
C4 C 0.1502(4) 0.46202(18) 0.37303(13) 0.0236(6) Uani 1 1 d .
H5 H 0.2476 0.4671 0.3538 0.028 Uiso 1 1 calc R
C5 C 0.0952(3) 0.37980(16) 0.38854(11) 0.0159(5) Uani 1 1 d .
O2 O 0.1868(2) 0.31136(11) 0.37770(8) 0.0154(3) Uani 1 1 d .
C6 C -0.0489(3) 0.37494(17) 0.41715(11) 0.0186(5) Uani 1 1 d .
C7 C -0.1348(4) 0.45077(19) 0.42919(13) 0.0248(6) Uani 1 1 d .
H6 H -0.2311 0.4469 0.4491 0.030 Uiso 1 1 calc R
C8 C -0.1009(3) 0.29392(17) 0.44152(11) 0.0177(5) Uani 1 1 d .
H7 H -0.1752 0.2961 0.4716 0.021 Uiso 1 1 calc R
N1 N -0.0536(3) 0.21943(13) 0.42533(9) 0.0143(4) Uani 1 1 d .
C9 C -0.0899(3) 0.14472(17) 0.46353(11) 0.0163(5) Uani 1 1 d .
H8 H -0.1306 0.0959 0.4349 0.020 Uiso 1 1 calc R
H9 H -0.1795 0.1600 0.4880 0.020 Uiso 1 1 calc R
C10 C 0.0681(3) 0.11782(17) 0.50935(11) 0.0185(5) Uani 1 1 d .
H10 H 0.0359 0.0751 0.5397 0.022 Uiso 1 1 calc R
H11 H 0.1135 0.1691 0.5344 0.022 Uiso 1 1 calc R
C11 C 0.2087(3) 0.07888(17) 0.47869(12) 0.0195(5) Uani 1 1 d .
H12 H 0.2989 0.0571 0.5126 0.023 Uiso 1 1 calc R
H13 H 0.1636 0.0293 0.4516 0.023 Uiso 1 1 calc R
N2 N 0.2809(3) 0.14296(14) 0.43919(10) 0.0154(4) Uani 1 1 d .
H14 H 0.321(4) 0.186(2) 0.4640(16) 0.025(8) Uiso 1 1 d .
C12 C 0.4252(3) 0.10676(16) 0.41355(11) 0.0160(5) Uani 1 1 d .
H15 H 0.3920 0.0521 0.3906 0.019 Uiso 1 1 calc R
H16 H 0.5195 0.0944 0.4489 0.019 Uiso 1 1 calc R
C13 C 0.4793(3) 0.17217(16) 0.36845(12) 0.0159(5) Uani 1 1 d .
H17 H 0.5087 0.2274 0.3911 0.019 Uiso 1 1 calc R
H18 H 0.5798 0.1509 0.3523 0.019 Uiso 1 1 calc R
N3 N 0.3390(3) 0.18563(13) 0.31462(10) 0.0144(4) Uani 1 1 d .
H19 H 0.325(4) 0.136(2) 0.2933(15) 0.023(8) Uiso 1 1 d .
C14 C 0.3724(3) 0.25660(16) 0.27217(12) 0.0171(5) Uani 1 1 d .
H20 H 0.4805 0.2457 0.2576 0.021 Uiso 1 1 calc R
H21 H 0.3830 0.3115 0.2964 0.021 Uiso 1 1 calc R
C15 C 0.2328(3) 0.26517(16) 0.21440(11) 0.0169(5) Uani 1 1 d .
H22 H 0.2108 0.2077 0.1943 0.020 Uiso 1 1 calc R
H23 H 0.2720 0.3036 0.1828 0.020 Uiso 1 1 calc R
C16 C 0.0679(3) 0.30091(17) 0.22991(11) 0.0169(5) Uani 1 1 d .
H24 H 0.0906 0.3540 0.2559 0.020 Uiso 1 1 calc R
H25 H -0.0092 0.3159 0.1899 0.020 Uiso 1 1 calc R
N4 N -0.0113(2) 0.23524(13) 0.26554(9) 0.0137(4) Uani 1 1 d .
C17 C -0.1389(3) 0.19526(16) 0.23440(11) 0.0137(4) Uani 1 1 d .
H26 H -0.1854 0.2156 0.1930 0.016 Uiso 1 1 calc R
C18 C -0.2165(3) 0.12077(15) 0.25870(11) 0.0129(4) Uani 1 1 d .
C19 C -0.3794(3) 0.09750(16) 0.22857(11) 0.0146(4) Uani 1 1 d .
H27 H -0.4338 0.1296 0.1928 0.018 Uiso 1 1 calc R
C20 C -0.4615(3) 0.02813(16) 0.25057(11) 0.0150(5) Uani 1 1 d .
O3 O -0.6266(2) 0.01659(12) 0.22181(9) 0.0213(4) Uani 1 1 d .
C21 C -0.7162(3) -0.05373(18) 0.24388(13) 0.0236(6) Uani 1 1 d .
H28 H -0.6594 -0.1081 0.2375 0.035 Uiso 1 1 calc R
H29 H -0.8315 -0.0551 0.2199 0.035 Uiso 1 1 calc R
H30 H -0.7191 -0.0461 0.2894 0.035 Uiso 1 1 calc R
C22 C -0.3771(3) -0.02237(15) 0.30023(11) 0.0151(5) Uani 1 1 d .
H31 H -0.4322 -0.0703 0.3154 0.018 Uiso 1 1 calc R
C23 C -0.2123(3) -0.00255(15) 0.32759(11) 0.0146(4) Uani 1 1 d .
H32 H -0.1542 -0.0392 0.3599 0.017 Uiso 1 1 calc R
C24 C -0.1298(3) 0.06997(15) 0.30880(11) 0.0128(4) Uani 1 1 d .
O4 O 0.0270(2) 0.08792(11) 0.33830(8) 0.0136(3) Uani 1 1 d .
Mn1 Mn 0.10606(4) 0.20009(2) 0.357993(16) 0.01179(9) Uani 1 1 d .
B1 B -0.3764(4) 0.3064(2) 0.08350(14) 0.0231(6) Uani 1 1 d .
F1 F -0.3838(4) 0.39336(14) 0.07458(11) 0.0638(8) Uani 1 1 d .
F2 F -0.4526(2) 0.26577(13) 0.02701(9) 0.0358(4) Uani 1 1 d .
F3 F -0.4499(2) 0.28148(14) 0.13473(9) 0.0381(5) Uani 1 1 d .
F4 F -0.2106(3) 0.2789(2) 0.09424(9) 0.0610(8) Uani 1 1 d .

loop_
_atom_site_aniso_label
_atom_site_aniso_U_11
_atom_site_aniso_U_22
_atom_site_aniso_U_33
_atom_site_aniso_U_23
_atom_site_aniso_U_13
_atom_site_aniso_U_12
C1 0.058(2) 0.042(2) 0.0328(17) -0.0044(15) 0.0065(16) 0.0312(18)
O1 0.0649(16) 0.0242(11) 0.0307(12) 0.0001(9) 0.0118(11) 0.0207(11)
C2 0.0457(18) 0.0209(13) 0.0154(12) -0.0002(10) 0.0040(11) 0.0123(12)
C3 0.0505(19) 0.0159(12) 0.0192(13) 0.0037(10) 0.0067(12) 0.0008(12)
C4 0.0334(15) 0.0205(13) 0.0181(12) 0.0021(10) 0.0078(11) -0.0003(11)
C5 0.0210(12) 0.0141(11) 0.0124(10) 0.0014(9) 0.0018(9) -0.0001(9)
O2 0.0176(8) 0.0133(8) 0.0165(8) -0.0009(6) 0.0063(6) -0.0001(6)
C6 0.0229(12) 0.0205(12) 0.0126(11) -0.0002(9) 0.0040(9) 0.0051(10)
C7 0.0322(15) 0.0260(14) 0.0175(12) 0.0014(10) 0.0081(11) 0.0111(12)
C8 0.0156(11) 0.0243(13) 0.0140(11) -0.0006(9) 0.0052(9) 0.0034(10)
N1 0.0132(9) 0.0191(10) 0.0108(9) 0.0019(7) 0.0030(7) 0.0008(8)
C9 0.0168(11) 0.0209(12) 0.0125(11) 0.0029(9) 0.0062(9) -0.0025(9)
C10 0.0210(12) 0.0232(13) 0.0114(10) 0.0055(9) 0.0031(9) -0.0033(10)
C11 0.0193(12) 0.0200(12) 0.0189(12) 0.0063(10) 0.0021(9) 0.0005(10)
N2 0.0137(9) 0.0164(10) 0.0165(10) -0.0003(8) 0.0034(8) -0.0006(8)
C12 0.0133(11) 0.0175(11) 0.0164(11) -0.0006(9) 0.0008(8) 0.0026(9)
C13 0.0106(10) 0.0200(12) 0.0171(11) -0.0023(9) 0.0020(8) -0.0001(9)
N3 0.0135(9) 0.0148(10) 0.0152(9) 0.0008(8) 0.0032(7) 0.0005(8)
C14 0.0156(11) 0.0170(12) 0.0210(12) 0.0007(9) 0.0095(9) -0.0010(9)
C15 0.0190(12) 0.0182(12) 0.0154(11) 0.0031(9) 0.0081(9) -0.0026(9)
C16 0.0167(11) 0.0191(11) 0.0157(11) 0.0039(9) 0.0054(9) -0.0018(9)
N4 0.0124(9) 0.0162(10) 0.0133(9) 0.0029(7) 0.0043(7) 0.0005(8)
C17 0.0137(10) 0.0159(11) 0.0123(10) 0.0018(9) 0.0047(8) 0.0023(9)
C18 0.0144(11) 0.0140(11) 0.0116(10) -0.0002(8) 0.0054(8) 0.0005(8)
C19 0.0151(11) 0.0169(11) 0.0115(10) -0.0006(9) 0.0016(8) 0.0005(9)
C20 0.0125(11) 0.0185(12) 0.0138(10) -0.0032(9) 0.0016(8) -0.0012(9)
O3 0.0133(8) 0.0232(10) 0.0255(9) 0.0036(8) -0.0018(7) -0.0049(7)
C21 0.0192(12) 0.0251(14) 0.0267(14) -0.0008(11) 0.0043(10) -0.0079(10)
C22 0.0167(11) 0.0135(11) 0.0159(11) -0.0008(9) 0.0050(9) -0.0018(9)
C23 0.0157(11) 0.0136(11) 0.0145(11) 0.0017(8) 0.0026(9) 0.0008(9)
C24 0.0125(10) 0.0144(11) 0.0121(10) -0.0027(8) 0.0042(8) 0.0011(8)
O4 0.0124(8) 0.0138(8) 0.0142(8) 0.0014(6) 0.0016(6) -0.0003(6)
Mn1 0.01151(16) 0.01313(17) 0.01147(16) 0.00178(13) 0.00406(12) 0.00019(13)
B1 0.0224(14) 0.0279(16) 0.0185(13) 0.0073(12) 0.0020(11) -0.0010(12)
F1 0.128(2) 0.0255(11) 0.0385(12) 0.0003(9) 0.0169(14) -0.0137(13)
F2 0.0400(10) 0.0366(10) 0.0281(9) 0.0058(8) -0.0013(8) -0.0069(8)
F3 0.0315(9) 0.0534(12) 0.0348(10) 0.0166(9) 0.0204(8) 0.0065(9)
F4 0.0287(10) 0.130(2) 0.0262(10) 0.0285(12) 0.0096(8) 0.0156(12)

loop_
_atom_type_symbol
_atom_type_description
_atom_type_scat_dispersion_real
_atom_type_scat_dispersion_imag
_atom_type_scat_source
C C 0.0033 0.0016 'International Tables Vol C Tables 4.2.6.8 and 6.1.1.4'
H H 0.0000 0.0000 'International Tables Vol C Tables 4.2.6.8 and 6.1.1.4'
B B 0.0013 0.0007 'International Tables Vol C Tables 4.2.6.8 and 6.1.1.4'
N N 0.0061 0.0033 'International Tables Vol C Tables 4.2.6.8 and 6.1.1.4'
O O 0.0106 0.0060 'International Tables Vol C Tables 4.2.6.8 and 6.1.1.4'
F F 0.0171 0.0103 'International Tables Vol C Tables 4.2.6.8 and 6.1.1.4'
Mn Mn 0.3368 0.7283 'International Tables Vol C Tables 4.2.6.8 and 6.1.1.4'

loop_
_geom_angle_atom_site_label_1
_geom_angle_atom_site_label_2
_geom_angle_atom_site_label_3
_geom_angle
O1 C1 H1 109.5
O1 C1 H2 109.5
H1 C1 H2 109.5
O1 C1 H3 109.5
H1 C1 H3 109.5
H2 C1 H3 109.5
C2 O1 C1 116.5(3)
O1 C2 C7 125.2(3)
O1 C2 C3 115.5(3)
C7 C2 C3 119.2(3)
C4 C3 C2 121.0(3)
C4 C3 H4 119.5
C2 C3 H4 119.5
C3 C4 C5 120.8(3)
C3 C4 H5 119.6
C5 C4 H5 119.6
O2 C5 C6 123.9(2)
O2 C5 C4 118.1(2)
C6 C5 C4 118.0(2)
C5 O2 Mn1 126.17(16)
C5 C6 C7 120.3(2)
C5 C6 C8 121.0(2)
C7 C6 C8 118.3(2)
C2 C7 C6 120.7(3)
C2 C7 H6 119.7
C6 C7 H6 119.7
N1 C8 C6 124.4(2)
N1 C8 H7 117.8
C6 C8 H7 117.8
C8 N1 C9 117.5(2)
C8 N1 Mn1 123.82(17)
C9 N1 Mn1 117.87(15)
N1 C9 C10 110.1(2)
N1 C9 H8 109.6
C10 C9 H8 109.6
N1 C9 H9 109.6
C10 C9 H9 109.6
H8 C9 H9 108.2
C9 C10 C11 115.8(2)
C9 C10 H10 108.3
C11 C10 H10 108.3
C9 C10 H11 108.3
C11 C10 H11 108.3
H10 C10 H11 107.4
N2 C11 C10 111.8(2)
N2 C11 H12 109.2
C10 C11 H12 109.2
N2 C11 H13 109.2
C10 C11 H13 109.2
H12 C11 H13 107.9
C12 N2 C11 111.6(2)
C12 N2 Mn1 107.38(14)
C11 N2 Mn1 116.71(15)
C12 N2 H14 106(2)
C11 N2 H14 108(2)
Mn1 N2 H14 106(2)
N2 C12 C13 108.2(2)
N2 C12 H15 110.1
C13 C12 H15 110.1
N2 C12 H16 110.1
C13 C12 H16 110.1
H15 C12 H16 108.4
N3 C13 C12 108.68(19)
N3 C13 H17 110.0
C12 C13 H17 110.0
N3 C13 H18 110.0
C12 C13 H18 110.0
H17 C13 H18 108.3
C14 N3 C13 112.49(19)
C14 N3 Mn1 115.61(15)
C13 N3 Mn1 106.15(14)
C14 N3 H19 111(2)
C13 N3 H19 107(2)
Mn1 N3 H19 105(2)
N3 C14 C15 111.8(2)
N3 C14 H20 109.3
C15 C14 H20 109.3
N3 C14 H21 109.3
C15 C14 H21 109.3
H20 C14 H21 107.9
C14 C15 C16 114.0(2)
C14 C15 H22 108.8
C16 C15 H22 108.8
C14 C15 H23 108.8
C16 C15 H23 108.8
H22 C15 H23 107.7
N4 C16 C15 109.4(2)
N4 C16 H24 109.8
C15 C16 H24 109.8
N4 C16 H25 109.8
C15 C16 H25 109.8
H24 C16 H25 108.2
C17 N4 C16 116.6(2)
C17 N4 Mn1 123.29(16)
C16 N4 Mn1 119.58(15)
N4 C17 C18 123.9(2)
N4 C17 H26 118.1
C18 C17 H26 118.1
C19 C18 C24 120.2(2)
C19 C18 C17 118.0(2)
C24 C18 C17 121.7(2)
C20 C19 C18 120.6(2)
C20 C19 H27 119.7
C18 C19 H27 119.7
O3 C20 C19 115.6(2)
O3 C20 C22 124.8(2)
C19 C20 C22 119.5(2)
C20 O3 C21 117.3(2)
O3 C21 H28 109.5
O3 C21 H29 109.5
H28 C21 H29 109.5
O3 C21 H30 109.5
H28 C21 H30 109.5
H29 C21 H30 109.5
C23 C22 C20 119.9(2)
C23 C22 H31 120.0
C20 C22 H31 120.0
C22 C23 C24 121.7(2)
C22 C23 H32 119.1
C24 C23 H32 119.1
O4 C24 C23 119.4(2)
O4 C24 C18 122.8(2)
C23 C24 C18 117.8(2)
C24 O4 Mn1 123.67(15)
O2 Mn1 O4 179.46(8)
O2 Mn1 N4 93.09(8)
O4 Mn1 N4 87.16(8)
O2 Mn1 N1 86.96(8)
O4 Mn1 N1 93.39(8)
N4 Mn1 N1 111.75(8)
O2 Mn1 N2 92.51(8)
O4 Mn1 N2 87.11(8)
N4 Mn1 N2 162.84(8)
N1 Mn1 N2 84.73(8)
O2 Mn1 N3 84.25(8)
O4 Mn1 N3 95.30(8)
N4 Mn1 N3 85.05(8)
N1 Mn1 N3 161.46(8)
N2 Mn1 N3 79.39(8)
F1 B1 F3 111.8(3)
F1 B1 F4 110.2(3)
F3 B1 F4 108.6(2)
F1 B1 F2 108.9(2)
F3 B1 F2 111.5(2)
F4 B1 F2 105.7(3)

loop_
_geom_bond_atom_site_label_1
_geom_bond_atom_site_label_2
_geom_bond_distance
C1 O1 1.422(5)
C1 H1 0.9800
C1 H2 0.9800
C1 H3 0.9800
O1 C2 1.366(3)
C2 C7 1.373(4)
C2 C3 1.393(5)
C3 C4 1.381(4)
C3 H4 0.9500
C4 C5 1.407(4)
C4 H5 0.9500
C5 O2 1.335(3)
C5 C6 1.405(4)
O2 Mn1 1.8639(18)
C6 C7 1.409(4)
C6 C8 1.448(4)
C7 H6 0.9500
C8 N1 1.281(3)
C8 H7 0.9500
N1 C9 1.472(3)
N1 Mn1 2.109(2)
C9 C10 1.522(3)
C9 H8 0.9900
C9 H9 0.9900
C10 C11 1.528(4)
C10 H10 0.9900
C10 H11 0.9900
C11 N2 1.484(3)
C11 H12 0.9900
C11 H13 0.9900
N2 C12 1.479(3)
N2 Mn1 2.215(2)
N2 H14 0.88(3)
C12 C13 1.511(3)
C12 H15 0.9900
C12 H16 0.9900
C13 N3 1.477(3)
C13 H17 0.9900
C13 H18 0.9900
N3 C14 1.477(3)
N3 Mn1 2.245(2)
N3 H19 0.89(3)
C14 C15 1.521(3)
C14 H20 0.9900
C14 H21 0.9900
C15 C16 1.529(3)
C15 H22 0.9900
C15 H23 0.9900
C16 N4 1.479(3)
C16 H24 0.9900
C16 H25 0.9900
N4 C17 1.282(3)
N4 Mn1 2.101(2)
C17 C18 1.450(3)
C17 H26 0.9500
C18 C19 1.405(3)
C18 C24 1.409(3)
C19 C20 1.385(3)
C19 H27 0.9500
C20 O3 1.377(3)
C20 C22 1.393(3)
O3 C21 1.431(3)
C21 H28 0.9800
C21 H29 0.9800
C21 H30 0.9800
C22 C23 1.389(3)
C22 H31 0.9500
C23 C24 1.399(3)
C23 H32 0.9500
C24 O4 1.339(3)
O4 Mn1 1.8727(17)
B1 F1 1.360(4)
B1 F3 1.384(3)
B1 F4 1.384(4)
B1 F2 1.400(4)
